data_4316343
loop_
_publ_author_name
'Kaushik Ghosh'
'Pramod Kumar'
'Nidhi Tyagi'
'Udai P. Singh'

_publ_section_title
;
 Novel Diphenoxo-Bridged Dinuclear Zinc Complexes: Generation of
 Phenoxyl-Radical Species and Nuclease Activity
;
_journal_name_full 'Inorganic Chemistry'
_journal_page_first 7614
_journal_page_last 7616
_journal_paper_doi 10.1021/ic1004837
_journal_volume 49
_journal_year 2010
_chemical_formula_sum 'C37 H30 Cl4 N6 O2 Zn2'
_chemical_formula_weight 863.20
_chemical_name_systematic
;
 ?
;
_space_group_IT_number 2
_symmetry_cell_setting triclinic
_symmetry_space_group_name_Hall '-P 1'
_symmetry_space_group_name_H-M 'P -1'
_atom_sites_solution_hydrogens geom
_atom_sites_solution_primary direct
_atom_sites_solution_secondary difmap
_audit_creation_method SHELXL-97
_cell_angle_alpha 93.424(11)
_cell_angle_beta 104.325(12)
_cell_angle_gamma 108.149(11)
_cell_formula_units_Z 2
_cell_length_a 8.909(2)
_cell_length_b 13.799(4)
_cell_length_c 15.958(4)
_cell_measurement_temperature 293(2)
_cell_measurement_theta_max 28.36
_cell_measurement_theta_min 0.963
_cell_volume 1786.2(8)
_computing_structure_refinement 'SHELXL-97 (Sheldrick, 1997)'
_diffrn_ambient_temperature 293(2)
_diffrn_measured_fraction_theta_full 0.963
_diffrn_measured_fraction_theta_max 0.963
_diffrn_measurement_device_type 'CCD area detector'
_diffrn_measurement_method '\f oscillation'
_diffrn_radiation_monochromator graphite
_diffrn_radiation_source 'fine-focus sealed tube'
_diffrn_radiation_type MoK\a
_diffrn_radiation_wavelength 0.71073
_diffrn_reflns_av_R_equivalents 0.0838
_diffrn_reflns_av_sigmaI/netI 0.0842
_diffrn_reflns_limit_h_max 11
_diffrn_reflns_limit_h_min -10
_diffrn_reflns_limit_k_max 18
_diffrn_reflns_limit_k_min -18
_diffrn_reflns_limit_l_max 14
_diffrn_reflns_limit_l_min -21
_diffrn_reflns_number 39831
_diffrn_reflns_theta_full 28.36
_diffrn_reflns_theta_max 28.36
_diffrn_reflns_theta_min 1.33
_exptl_absorpt_coefficient_mu 1.686
_exptl_absorpt_correction_type none
_exptl_crystal_colour Colourless
_exptl_crystal_density_diffrn 1.605
_exptl_crystal_density_method 'not measured'
_exptl_crystal_description Block
_exptl_crystal_F_000 876
_exptl_crystal_size_max 0.24
_exptl_crystal_size_mid 0.22
_exptl_crystal_size_min 0.18
_refine_diff_density_max 0.780
_refine_diff_density_min -0.878
_refine_diff_density_rms 0.215
_refine_ls_extinction_coef 0.0220(14)
_refine_ls_extinction_expression Fc^*^=kFc[1+0.001xFc^2^\l^3^/sin(2\q)]^-1/4^
_refine_ls_extinction_method SHELXL
_refine_ls_goodness_of_fit_ref 0.979
_refine_ls_hydrogen_treatment constr
_refine_ls_matrix_type full
_refine_ls_number_parameters 474
_refine_ls_number_reflns 8600
_refine_ls_number_restraints 0
_refine_ls_restrained_S_all 0.979
_refine_ls_R_factor_all 0.0887
_refine_ls_R_factor_gt 0.0515
_refine_ls_shift/su_max 0.001
_refine_ls_shift/su_mean 0.000
_refine_ls_structure_factor_coef Fsqd
_refine_ls_weighting_details 'calc w=1/[\s^2^(Fo^2^)+(0.1000P)^2^+0.0000P] where P=(Fo^2^+2Fc^2^)/3'
_refine_ls_weighting_scheme calc
_refine_ls_wR_factor_gt 0.1288
_refine_ls_wR_factor_ref 0.1574
_reflns_number_gt 6016
_reflns_number_total 8600
_reflns_threshold_expression >2sigma(I)
_cod_data_source_file ic1004837_si_001.cif
_cod_data_source_block pkb
_cod_depositor_comments
;
The following automatic conversions were performed:

'_symmetry_cell_setting' value 'Triclinic' changed to 'triclinic'
according to the built-in table from CIF Core dictionary named
'cif_core.dic' version 2.4.1 from 2010-06-29.

Automatic conversion script
Id: cif_fix_values 1646 2011-03-28 12:23:43Z adriana 

2020-09-02
Z value and formula fixed to values more according to usual
chemical conventions.                 miguel
;
_cod_original_formula_weight 431.60
_cod_original_formula_units_Z 4
_cod_original_cell_volume 1786.1(8)
_cod_original_formula_sum 'C18.50 H15 Cl2 N3 O Zn'
_cod_database_code 4316343

loop_
_symmetry_equiv_pos_as_xyz
'x, y, z'
'-x, -y, -z'

loop_
_atom_site_label
_atom_site_type_symbol
_atom_site_fract_x
_atom_site_fract_y
_atom_site_fract_z
_atom_site_U_iso_or_equiv
_atom_site_adp_type
_atom_site_occupancy
_atom_site_symmetry_multiplicity
_atom_site_calc_flag
_atom_site_refinement_flags
_atom_site_disorder_assembly
_atom_site_disorder_group
Zn1 Zn 0.37319(5) 0.15604(3) 0.69576(3) 0.01727(14) Uani 1 1 d . . .
Zn2 Zn 0.51024(5) 0.38914(3) 0.76824(3) 0.01735(15) Uani 1 1 d . . .
Cl1 Cl 0.48945(12) 0.04640(7) 0.65567(6) 0.0235(2) Uani 1 1 d . . .
Cl2 Cl 0.75952(12) 0.51313(8) 0.80253(6) 0.0240(2) Uani 1 1 d . . .
Cl3 Cl -0.01760(15) 0.28117(9) 0.74260(8) 0.0416(3) Uani 1 1 d . . .
Cl4 Cl -0.12061(16) 0.34479(9) 0.57312(9) 0.0431(3) Uani 1 1 d . . .
O1 O 0.5325(3) 0.2534(2) 0.80282(16) 0.0208(6) Uani 1 1 d . . .
O2 O 0.4365(3) 0.2954(2) 0.65259(15) 0.0194(6) Uani 1 1 d . . .
N1 N 0.2552(4) 0.0922(3) 0.7946(2) 0.0210(7) Uani 1 1 d . . .
N2 N 0.0938(4) 0.0349(3) 0.7593(2) 0.0205(7) Uani 1 1 d . . .
N3 N 0.1237(4) 0.1073(2) 0.63426(19) 0.0172(7) Uani 1 1 d . . .
N4 N 0.3475(4) 0.4599(2) 0.69761(19) 0.0178(7) Uani 1 1 d . . .
N5 N 0.3012(4) 0.5180(3) 0.7540(2) 0.0233(7) Uani 1 1 d . . .
N6 N 0.3783(4) 0.4153(2) 0.85383(19) 0.0195(7) Uani 1 1 d . . .
C1 C 0.5950(5) 0.2284(3) 0.8795(2) 0.0194(8) Uani 1 1 d . . .
C2 C 0.7609(5) 0.2807(3) 0.9260(3) 0.0247(9) Uani 1 1 d . . .
H2 H 0.8279 0.3290 0.9008 0.030 Uiso 1 1 calc R . .
C3 C 0.8245(5) 0.2614(3) 1.0078(3) 0.0269(9) Uani 1 1 d . . .
H3 H 0.9346 0.2960 1.0374 0.032 Uiso 1 1 calc R . .
C4 C 0.7252(5) 0.1897(3) 1.0474(3) 0.0277(9) Uani 1 1 d . . .
H4 H 0.7675 0.1791 1.1042 0.033 Uiso 1 1 calc R . .
C5 C 0.5662(5) 0.1358(3) 1.0021(3) 0.0252(9) Uani 1 1 d . . .
H5 H 0.5013 0.0879 1.0285 0.030 Uiso 1 1 calc R . .
C6 C 0.4972(5) 0.1505(3) 0.9166(2) 0.0220(9) Uani 1 1 d . . .
C7 C 0.3276(5) 0.0907(3) 0.8746(2) 0.0222(9) Uani 1 1 d . . .
H7 H 0.2674 0.0490 0.9070 0.027 Uiso 1 1 calc R . .
C8 C 0.0209(5) 0.0509(3) 0.6760(2) 0.0183(8) Uani 1 1 d . . .
C9 C -0.1479(5) 0.0105(3) 0.6394(2) 0.0223(9) Uani 1 1 d . . .
H9 H -0.2158 -0.0299 0.6692 0.022(10) Uiso 1 1 calc R . .
C10 C -0.2121(5) 0.0316(3) 0.5580(3) 0.0245(9) Uani 1 1 d . . .
H10 H -0.3250 0.0056 0.5318 0.026(11) Uiso 1 1 calc R . .
C11 C -0.1085(5) 0.0917(3) 0.5150(2) 0.0224(8) Uani 1 1 d . . .
H11 H -0.1508 0.1076 0.4602 0.019(10) Uiso 1 1 calc R . .
C12 C 0.0565(5) 0.1269(3) 0.5543(2) 0.0219(8) Uani 1 1 d . . .
H12 H 0.1261 0.1662 0.5248 0.013(9) Uiso 1 1 calc R . .
C13 C -0.0084(5) -0.0176(3) 0.8118(2) 0.0207(8) Uani 1 1 d . . .
C14 C -0.0713(5) 0.0378(3) 0.8607(3) 0.0253(9) Uani 1 1 d . . .
H14 H -0.0480 0.1083 0.8603 0.030 Uiso 1 1 calc R . .
C15 C -0.1697(5) -0.0139(3) 0.9103(3) 0.0283(10) Uani 1 1 d . . .
H15 H -0.2127 0.0221 0.9436 0.034 Uiso 1 1 calc R . .
C16 C -0.2039(5) -0.1183(3) 0.9104(3) 0.0281(10) Uani 1 1 d . . .
H16 H -0.2690 -0.1521 0.9444 0.034 Uiso 1 1 calc R . .
C17 C -0.1425(5) -0.1736(3) 0.8605(3) 0.0285(10) Uani 1 1 d . . .
H17 H -0.1665 -0.2442 0.8605 0.034 Uiso 1 1 calc R . .
C18 C -0.0445(5) -0.1223(3) 0.8103(3) 0.0272(9) Uani 1 1 d . . .
H18 H -0.0036 -0.1586 0.7759 0.033 Uiso 1 1 calc R . .
C19 C 0.4052(5) 0.3206(3) 0.5724(2) 0.0182(8) Uani 1 1 d . . .
C20 C 0.4269(5) 0.2615(3) 0.5044(2) 0.0227(9) Uani 1 1 d . . .
H20 H 0.4665 0.2075 0.5167 0.012(9) Uiso 1 1 calc R . .
C21 C 0.3902(5) 0.2825(3) 0.4199(2) 0.0247(9) Uani 1 1 d . . .
H21 H 0.4048 0.2424 0.3757 0.030 Uiso 1 1 calc R . .
C22 C 0.3315(5) 0.3629(3) 0.4002(2) 0.0248(9) Uani 1 1 d . . .
H22 H 0.3066 0.3766 0.3430 0.030 Uiso 1 1 calc R . .
C23 C 0.3103(5) 0.4222(3) 0.4658(2) 0.0210(8) Uani 1 1 d . . .
H23 H 0.2713 0.4762 0.4525 0.006(8) Uiso 1 1 calc R . .
C24 C 0.3466(5) 0.4026(3) 0.5528(2) 0.0187(8) Uani 1 1 d . . .
C25 C 0.3157(5) 0.4684(3) 0.6165(2) 0.0191(8) Uani 1 1 d . . .
H25 H 0.2711 0.5185 0.5973 0.023 Uiso 1 1 calc R . .
C26 C 0.3065(5) 0.4858(3) 0.8352(2) 0.0193(8) Uani 1 1 d . . .
C27 C 0.2318(5) 0.5235(3) 0.8911(3) 0.0264(9) Uani 1 1 d . . .
H27 H 0.1873 0.5751 0.8777 0.028(12) Uiso 1 1 calc R . .
C28 C 0.2269(5) 0.4812(3) 0.9665(3) 0.0274(10) Uani 1 1 d . . .
H28 H 0.1768 0.5036 1.0048 0.032(12) Uiso 1 1 calc R . .
C29 C 0.2964(5) 0.4052(3) 0.9858(3) 0.0271(9) Uani 1 1 d . . .
H29 H 0.2919 0.3751 1.0362 0.026(11) Uiso 1 1 calc R . .
C30 C 0.3719(5) 0.3756(3) 0.9288(2) 0.0244(9) Uani 1 1 d . . .
H30 H 0.4210 0.3259 0.9424 0.024(11) Uiso 1 1 calc R . .
C31 C 0.2799(5) 0.6147(3) 0.7365(2) 0.0215(8) Uani 1 1 d . . .
C32 C 0.4168(5) 0.7036(3) 0.7607(3) 0.0249(9) Uani 1 1 d . . .
H32 H 0.5195 0.6997 0.7880 0.029(12) Uiso 1 1 calc R . .
C33 C 0.4019(5) 0.7979(3) 0.7448(3) 0.0279(9) Uani 1 1 d . . .
H33 H 0.4934 0.8577 0.7630 0.017(10) Uiso 1 1 calc R . .
C34 C 0.2503(6) 0.8028(3) 0.7015(3) 0.0264(9) Uani 1 1 d . . .
H34 H 0.2397 0.8658 0.6894 0.055(16) Uiso 1 1 calc R . .
C35 C 0.1151(6) 0.7145(3) 0.6766(3) 0.0308(10) Uani 1 1 d . . .
H35 H 0.0133 0.7181 0.6474 0.037 Uiso 1 1 calc R . .
C36 C 0.1283(5) 0.6197(3) 0.6944(3) 0.0282(9) Uani 1 1 d . . .
H36 H 0.0358 0.5604 0.6782 0.034 Uiso 1 1 calc R . .
C37 C -0.1809(6) 0.2964(4) 0.6644(3) 0.0408(12) Uani 1 1 d . . .
H37A H -0.2233 0.3434 0.6908 0.049 Uiso 1 1 calc R . .
H37B H -0.2687 0.2304 0.6448 0.049 Uiso 1 1 calc R . .

loop_
_atom_site_aniso_label
_atom_site_aniso_U_11
_atom_site_aniso_U_22
_atom_site_aniso_U_33
_atom_site_aniso_U_23
_atom_site_aniso_U_13
_atom_site_aniso_U_12
Zn1 0.0158(3) 0.0195(3) 0.0166(2) 0.00494(17) 0.00477(19) 0.00534(19)
Zn2 0.0197(3) 0.0198(3) 0.0137(2) 0.00414(17) 0.00559(19) 0.0072(2)
Cl1 0.0224(5) 0.0237(5) 0.0270(5) 0.0045(4) 0.0080(4) 0.0104(4)
Cl2 0.0215(5) 0.0260(5) 0.0216(5) 0.0056(4) 0.0063(4) 0.0036(4)
Cl3 0.0347(7) 0.0376(7) 0.0480(7) -0.0031(5) 0.0131(6) 0.0067(6)
Cl4 0.0400(7) 0.0320(7) 0.0595(8) 0.0069(6) 0.0175(6) 0.0125(6)
O1 0.0262(15) 0.0250(15) 0.0121(12) 0.0057(11) 0.0034(11) 0.0108(13)
O2 0.0261(15) 0.0211(14) 0.0118(12) 0.0058(10) 0.0049(11) 0.0087(12)
N1 0.0185(18) 0.0273(19) 0.0191(16) 0.0062(14) 0.0068(14) 0.0089(15)
N2 0.0137(17) 0.0279(19) 0.0181(15) 0.0071(14) 0.0050(14) 0.0036(15)
N3 0.0174(17) 0.0211(17) 0.0149(15) 0.0020(12) 0.0061(13) 0.0080(14)
N4 0.0176(17) 0.0198(17) 0.0177(15) 0.0034(13) 0.0068(14) 0.0070(14)
N5 0.030(2) 0.0281(19) 0.0176(16) 0.0063(14) 0.0095(15) 0.0154(16)
N6 0.0214(18) 0.0214(18) 0.0166(15) 0.0043(13) 0.0073(14) 0.0067(15)
C1 0.024(2) 0.023(2) 0.0153(17) 0.0043(15) 0.0056(17) 0.0129(18)
C2 0.026(2) 0.026(2) 0.025(2) 0.0077(17) 0.0106(19) 0.0099(19)
C3 0.022(2) 0.034(2) 0.025(2) 0.0055(18) 0.0032(18) 0.012(2)
C4 0.030(3) 0.038(3) 0.0166(19) 0.0084(18) 0.0029(18) 0.015(2)
C5 0.021(2) 0.035(2) 0.026(2) 0.0120(18) 0.0100(19) 0.014(2)
C6 0.020(2) 0.031(2) 0.0215(19) 0.0122(17) 0.0081(17) 0.0143(19)
C7 0.023(2) 0.027(2) 0.0184(19) 0.0070(16) 0.0077(17) 0.0082(18)
C8 0.017(2) 0.021(2) 0.0175(18) 0.0010(15) 0.0060(16) 0.0074(17)
C9 0.017(2) 0.028(2) 0.0218(19) 0.0056(16) 0.0082(17) 0.0047(18)
C10 0.016(2) 0.032(2) 0.025(2) 0.0001(17) 0.0025(17) 0.0100(19)
C11 0.024(2) 0.027(2) 0.0166(18) 0.0044(16) 0.0016(17) 0.0118(19)
C12 0.023(2) 0.025(2) 0.0181(18) 0.0034(16) 0.0056(17) 0.0087(18)
C13 0.014(2) 0.030(2) 0.0163(18) 0.0067(16) 0.0040(16) 0.0044(17)
C14 0.024(2) 0.029(2) 0.025(2) 0.0059(17) 0.0103(19) 0.0088(19)
C15 0.026(2) 0.037(3) 0.024(2) 0.0036(18) 0.0124(19) 0.009(2)
C16 0.018(2) 0.043(3) 0.023(2) 0.0123(18) 0.0088(18) 0.004(2)
C17 0.025(2) 0.029(2) 0.036(2) 0.0142(19) 0.010(2) 0.011(2)
C18 0.023(2) 0.033(2) 0.032(2) 0.0099(18) 0.0122(19) 0.013(2)
C19 0.018(2) 0.018(2) 0.0160(17) 0.0041(15) 0.0054(16) 0.0012(16)
C20 0.025(2) 0.020(2) 0.023(2) 0.0045(16) 0.0096(18) 0.0041(18)
C21 0.026(2) 0.027(2) 0.0166(18) 0.0015(16) 0.0084(17) 0.0015(19)
C22 0.022(2) 0.032(2) 0.0142(18) 0.0088(16) 0.0049(17) 0.0000(19)
C23 0.017(2) 0.023(2) 0.0197(18) 0.0100(16) 0.0029(16) 0.0038(17)
C24 0.014(2) 0.023(2) 0.0165(18) 0.0047(15) 0.0072(16) 0.0004(16)
C25 0.018(2) 0.020(2) 0.0193(18) 0.0078(15) 0.0040(16) 0.0079(17)
C26 0.020(2) 0.021(2) 0.0155(18) 0.0034(15) 0.0046(16) 0.0049(17)
C27 0.030(2) 0.028(2) 0.028(2) 0.0066(18) 0.016(2) 0.013(2)
C28 0.033(3) 0.030(2) 0.024(2) 0.0032(17) 0.017(2) 0.011(2)
C29 0.034(3) 0.028(2) 0.021(2) 0.0076(17) 0.0139(19) 0.008(2)
C30 0.032(2) 0.025(2) 0.0185(19) 0.0063(16) 0.0074(18) 0.0107(19)
C31 0.027(2) 0.022(2) 0.0200(19) 0.0075(16) 0.0111(18) 0.0101(18)
C32 0.015(2) 0.033(2) 0.025(2) 0.0058(17) 0.0031(17) 0.0066(19)
C33 0.026(2) 0.025(2) 0.029(2) 0.0084(18) 0.0090(19) 0.002(2)
C34 0.037(3) 0.021(2) 0.021(2) 0.0058(17) 0.0065(19) 0.010(2)
C35 0.027(3) 0.030(3) 0.034(2) 0.0021(19) 0.001(2) 0.015(2)
C36 0.020(2) 0.024(2) 0.036(2) 0.0001(18) 0.0030(19) 0.0055(19)
C37 0.027(3) 0.034(3) 0.064(3) 0.003(2) 0.023(3) 0.007(2)

loop_
_atom_type_symbol
_atom_type_description
_atom_type_scat_dispersion_real
_atom_type_scat_dispersion_imag
_atom_type_scat_source
C C 0.0033 0.0016 'International Tables Vol C Tables 4.2.6.8 and 6.1.1.4'
H H 0.0000 0.0000 'International Tables Vol C Tables 4.2.6.8 and 6.1.1.4'
N N 0.0061 0.0033 'International Tables Vol C Tables 4.2.6.8 and 6.1.1.4'
O O 0.0106 0.0060 'International Tables Vol C Tables 4.2.6.8 and 6.1.1.4'
Cl Cl 0.1484 0.1585 'International Tables Vol C Tables 4.2.6.8 and 6.1.1.4'
Zn Zn 0.2839 1.4301 'International Tables Vol C Tables 4.2.6.8 and 6.1.1.4'

loop_
_geom_angle_atom_site_label_1
_geom_angle_atom_site_label_2
_geom_angle_atom_site_label_3
_geom_angle
_geom_angle_site_symmetry_1
_geom_angle_site_symmetry_3
_geom_angle_publ_flag
O1 Zn1 O2 76.20(10) . . ?
O1 Zn1 N3 137.54(11) . . ?
O2 Zn1 N3 97.87(11) . . ?
O1 Zn1 N1 80.83(11) . . ?
O2 Zn1 N1 135.90(11) . . ?
N3 Zn1 N1 74.92(12) . . ?
O1 Zn1 Cl1 108.49(8) . . ?
O2 Zn1 Cl1 115.59(7) . . ?
N3 Zn1 Cl1 111.72(9) . . ?
N1 Zn1 Cl1 107.20(9) . . ?
O1 Zn1 Zn2 40.50(7) . . ?
O2 Zn1 Zn2 40.18(7) . . ?
N3 Zn1 Zn2 111.67(8) . . ?
N1 Zn1 Zn2 101.25(9) . . ?
Cl1 Zn1 Zn2 132.75(4) . . ?
O2 Zn2 O1 76.16(10) . . ?
O2 Zn2 N6 131.11(12) . . ?
O1 Zn2 N6 98.48(11) . . ?
O2 Zn2 N4 82.50(11) . . ?
O1 Zn2 N4 144.91(12) . . ?
N6 Zn2 N4 75.11(11) . . ?
O2 Zn2 Cl2 117.47(8) . . ?
O1 Zn2 Cl2 110.35(9) . . ?
N6 Zn2 Cl2 109.99(10) . . ?
N4 Zn2 Cl2 104.13(9) . . ?
O2 Zn2 Zn1 40.60(7) . . ?
O1 Zn2 Zn1 40.03(8) . . ?
N6 Zn2 Zn1 107.81(9) . . ?
N4 Zn2 Zn1 108.13(9) . . ?
Cl2 Zn2 Zn1 135.17(3) . . ?
C1 O1 Zn1 127.0(2) . . ?
C1 O1 Zn2 131.4(2) . . ?
Zn1 O1 Zn2 99.47(11) . . ?
C19 O2 Zn2 128.0(2) . . ?
C19 O2 Zn1 131.2(2) . . ?
Zn2 O2 Zn1 99.22(10) . . ?
C7 N1 N2 120.2(3) . . ?
C7 N1 Zn1 126.6(3) . . ?
N2 N1 Zn1 112.2(2) . . ?
N1 N2 C8 116.0(3) . . ?
N1 N2 C13 122.1(3) . . ?
C8 N2 C13 119.8(3) . . ?
C8 N3 C12 117.6(3) . . ?
C8 N3 Zn1 117.9(2) . . ?
C12 N3 Zn1 124.5(3) . . ?
C25 N4 N5 119.8(3) . . ?
C25 N4 Zn2 127.8(2) . . ?
N5 N4 Zn2 111.1(2) . . ?
N4 N5 C26 114.6(3) . . ?
N4 N5 C31 122.4(3) . . ?
C26 N5 C31 121.9(3) . . ?
C26 N6 C30 117.8(3) . . ?
C26 N6 Zn2 115.1(2) . . ?
C30 N6 Zn2 126.8(3) . . ?
O1 C1 C2 119.8(3) . . ?
O1 C1 C6 121.2(4) . . ?
C2 C1 C6 119.0(3) . . ?
C3 C2 C1 120.7(4) . . ?
C3 C2 H2 119.6 . . ?
C1 C2 H2 119.6 . . ?
C2 C3 C4 120.5(4) . . ?
C2 C3 H3 119.7 . . ?
C4 C3 H3 119.7 . . ?
C5 C4 C3 119.4(4) . . ?
C5 C4 H4 120.3 . . ?
C3 C4 H4 120.3 . . ?
C4 C5 C6 122.0(4) . . ?
C4 C5 H5 119.0 . . ?
C6 C5 H5 119.0 . . ?
C5 C6 C1 118.1(4) . . ?
C5 C6 C7 117.7(3) . . ?
C1 C6 C7 124.0(3) . . ?
N1 C7 C6 123.1(3) . . ?
N1 C7 H7 118.4 . . ?
C6 C7 H7 118.4 . . ?
N3 C8 C9 122.8(3) . . ?
N3 C8 N2 116.1(3) . . ?
C9 C8 N2 121.1(3) . . ?
C10 C9 C8 118.1(3) . . ?
C10 C9 H9 121.0 . . ?
C8 C9 H9 121.0 . . ?
C9 C10 C11 119.9(4) . . ?
C9 C10 H10 120.0 . . ?
C11 C10 H10 120.0 . . ?
C12 C11 C10 118.7(4) . . ?
C12 C11 H11 120.7 . . ?
C10 C11 H11 120.7 . . ?
N3 C12 C11 122.9(3) . . ?
N3 C12 H12 118.5 . . ?
C11 C12 H12 118.5 . . ?
C18 C13 C14 121.3(3) . . ?
C18 C13 N2 119.2(3) . . ?
C14 C13 N2 119.5(3) . . ?
C13 C14 C15 118.7(4) . . ?
C13 C14 H14 120.7 . . ?
C15 C14 H14 120.7 . . ?
C16 C15 C14 120.4(4) . . ?
C16 C15 H15 119.8 . . ?
C14 C15 H15 119.8 . . ?
C15 C16 C17 120.7(3) . . ?
C15 C16 H16 119.7 . . ?
C17 C16 H16 119.7 . . ?
C16 C17 C18 119.3(4) . . ?
C16 C17 H17 120.4 . . ?
C18 C17 H17 120.4 . . ?
C13 C18 C17 119.7(4) . . ?
C13 C18 H18 120.2 . . ?
C17 C18 H18 120.2 . . ?
O2 C19 C20 119.0(3) . . ?
O2 C19 C24 122.3(3) . . ?
C20 C19 C24 118.7(3) . . ?
C21 C20 C19 120.9(4) . . ?
C21 C20 H20 119.5 . . ?
C19 C20 H20 119.5 . . ?
C20 C21 C22 120.5(4) . . ?
C20 C21 H21 119.7 . . ?
C22 C21 H21 119.7 . . ?
C23 C22 C21 119.6(3) . . ?
C23 C22 H22 120.2 . . ?
C21 C22 H22 120.2 . . ?
C22 C23 C24 121.2(4) . . ?
C22 C23 H23 119.4 . . ?
C24 C23 H23 119.4 . . ?
C23 C24 C19 119.1(3) . . ?
C23 C24 C25 116.6(3) . . ?
C19 C24 C25 124.3(3) . . ?
N4 C25 C24 122.4(3) . . ?
N4 C25 H25 118.8 . . ?
C24 C25 H25 118.8 . . ?
N6 C26 N5 116.5(3) . . ?
N6 C26 C27 123.1(3) . . ?
N5 C26 C27 120.3(3) . . ?
C28 C27 C26 117.6(4) . . ?
C28 C27 H27 121.2 . . ?
C26 C27 H27 121.2 . . ?
C27 C28 C29 120.1(3) . . ?
C27 C28 H28 119.9 . . ?
C29 C28 H28 119.9 . . ?
C30 C29 C28 118.4(3) . . ?
C30 C29 H29 120.8 . . ?
C28 C29 H29 120.8 . . ?
N6 C30 C29 123.0(4) . . ?
N6 C30 H30 118.5 . . ?
C29 C30 H30 118.5 . . ?
C36 C31 C32 120.0(4) . . ?
C36 C31 N5 121.3(4) . . ?
C32 C31 N5 118.6(4) . . ?
C33 C32 C31 120.5(4) . . ?
C33 C32 H32 119.8 . . ?
C31 C32 H32 119.8 . . ?
C32 C33 C34 119.6(4) . . ?
C32 C33 H33 120.2 . . ?
C34 C33 H33 120.2 . . ?
C35 C34 C33 119.8(4) . . ?
C35 C34 H34 120.1 . . ?
C33 C34 H34 120.1 . . ?
C34 C35 C36 120.9(4) . . ?
C34 C35 H35 119.5 . . ?
C36 C35 H35 119.5 . . ?
C31 C36 C35 119.2(4) . . ?
C31 C36 H36 120.4 . . ?
C35 C36 H36 120.4 . . ?
Cl3 C37 Cl4 112.0(2) . . ?
Cl3 C37 H37A 109.2 . . ?
Cl4 C37 H37A 109.2 . . ?
Cl3 C37 H37B 109.2 . . ?
Cl4 C37 H37B 109.2 . . ?
H37A C37 H37B 107.9 . . ?

loop_
_geom_bond_atom_site_label_1
_geom_bond_atom_site_label_2
_geom_bond_distance
_geom_bond_site_symmetry_2
_geom_bond_publ_flag
Zn1 O1 2.019(3) . ?
Zn1 O2 2.041(3) . ?
Zn1 N3 2.066(3) . ?
Zn1 N1 2.186(3) . ?
Zn1 Cl1 2.2269(10) . ?
Zn1 Zn2 3.0960(10) . ?
Zn2 O2 2.024(3) . ?
Zn2 O1 2.039(3) . ?
Zn2 N6 2.092(3) . ?
Zn2 N4 2.128(3) . ?
Zn2 Cl2 2.2535(12) . ?
Cl3 C37 1.744(5) . ?
Cl4 C37 1.770(5) . ?
O1 C1 1.327(4) . ?
O2 C19 1.331(4) . ?
N1 C7 1.285(5) . ?
N1 N2 1.360(5) . ?
N2 C8 1.390(5) . ?
N2 C13 1.447(4) . ?
N3 C8 1.344(5) . ?
N3 C12 1.350(5) . ?
N4 C25 1.276(4) . ?
N4 N5 1.388(4) . ?
N5 C26 1.389(4) . ?
N5 C31 1.439(5) . ?
N6 C26 1.332(5) . ?
N6 C30 1.352(4) . ?
C1 C2 1.409(6) . ?
C1 C6 1.419(5) . ?
C2 C3 1.365(6) . ?
C2 H2 0.9300 . ?
C3 C4 1.404(6) . ?
C3 H3 0.9300 . ?
C4 C5 1.362(6) . ?
C4 H4 0.9300 . ?
C5 C6 1.406(5) . ?
C5 H5 0.9300 . ?
C6 C7 1.439(6) . ?
C7 H7 0.9300 . ?
C8 C9 1.385(5) . ?
C9 C10 1.371(6) . ?
C9 H9 0.9300 . ?
C10 C11 1.384(5) . ?
C10 H10 0.9300 . ?
C11 C12 1.362(6) . ?
C11 H11 0.9300 . ?
C12 H12 0.9300 . ?
C13 C18 1.377(6) . ?
C13 C14 1.386(5) . ?
C14 C15 1.388(5) . ?
C14 H14 0.9300 . ?
C15 C16 1.377(6) . ?
C15 H15 0.9300 . ?
C16 C17 1.386(6) . ?
C16 H16 0.9300 . ?
C17 C18 1.389(5) . ?
C17 H17 0.9300 . ?
C18 H18 0.9300 . ?
C19 C20 1.405(5) . ?
C19 C24 1.408(5) . ?
C20 C21 1.377(5) . ?
C20 H20 0.9300 . ?
C21 C22 1.388(6) . ?
C21 H21 0.9300 . ?
C22 C23 1.376(5) . ?
C22 H22 0.9300 . ?
C23 C24 1.407(5) . ?
C23 H23 0.9300 . ?
C24 C25 1.455(5) . ?
C25 H25 0.9300 . ?
C26 C27 1.401(5) . ?
C27 C28 1.372(5) . ?
C27 H27 0.9300 . ?
C28 C29 1.389(6) . ?
C28 H28 0.9300 . ?
C29 C30 1.369(5) . ?
C29 H29 0.9300 . ?
C30 H30 0.9300 . ?
C31 C36 1.377(6) . ?
C31 C32 1.385(6) . ?
C32 C33 1.380(6) . ?
C32 H32 0.9300 . ?
C33 C34 1.381(6) . ?
C33 H33 0.9300 . ?
C34 C35 1.373(6) . ?
C34 H34 0.9300 . ?
C35 C36 1.388(6) . ?
C35 H35 0.9300 . ?
C36 H36 0.9300 . ?
C37 H37A 0.9700 . ?
C37 H37B 0.9700 . ?
